data_7056730
loop_
_publ_author_name
'Koch, Klaus R.'
'Kotze, Izak'
'smith, vincent'
'Kangara, Edmore F.'

_publ_section_title
;
 Rare, Hypodentate L-\kS Coordination Mode of
 N,N-dialkyl-N&#x2019;-aroylthioureas leads to Unprecedented Mixed-ligand
 [Pt(phen)(L-\kS)2] Complexes..
;
_journal_name_full 'New Journal of Chemistry'
_journal_paper_doi 10.1039/C7NJ03178E
_journal_year 2017
_chemical_compound_source synthesis
_chemical_formula_moiety 'C36 H36 N6 O2 Pt S2, C36 H38 N6 O2 Pt S2, 2(H2 O)'
_chemical_formula_sum 'C72 H78 N12 O6 Pt2 S4'
_chemical_formula_weight 1725.88
_space_group_IT_number 2
_symmetry_cell_setting triclinic
_symmetry_Int_Tables_number 2
_symmetry_space_group_name_Hall '-P 1'
_symmetry_space_group_name_H-M 'P -1'
_atom_sites_solution_hydrogens geom
_atom_sites_solution_primary direct
_atom_sites_solution_secondary difmap
_audit_creation_method SHELXL-97
_audit_update_record
;
2016-09-08 deposited with the CCDC.
2017-11-03 downloaded from the CCDC.
;
_cell_angle_alpha 102.474(5)
_cell_angle_beta 108.801(5)
_cell_angle_gamma 94.644(5)
_cell_formula_units_Z 2
_cell_length_a 13.203(6)
_cell_length_b 14.849(7)
_cell_length_c 19.502(9)
_cell_measurement_reflns_used 5612
_cell_measurement_temperature 100(2)
_cell_measurement_theta_max 22.73
_cell_measurement_theta_min 2.28
_cell_volume 3487(3)
_computing_cell_refinement 'Bruker SAINT'
_computing_data_collection 'Bruker APEX2'
_computing_data_reduction 'Bruker SAINT'
_computing_structure_refinement 'SHELXL-97 (Sheldrick, 2008)'
_computing_structure_solution 'SHELXS-97 (Sheldrick, 2008)'
_diffrn_ambient_pressure 101.3
_diffrn_ambient_temperature 100(2)
_diffrn_measured_fraction_theta_full 0.996
_diffrn_measured_fraction_theta_max 0.989
_diffrn_measurement_device_type 'Bruker APEX-II CCD'
_diffrn_measurement_method '\f and \w scans'
_diffrn_radiation_monochromator graphite
_diffrn_radiation_probe x-ray
_diffrn_radiation_type MoK\a
_diffrn_radiation_wavelength 0.71073
_diffrn_reflns_av_R_equivalents 0.0646
_diffrn_reflns_av_sigmaI/netI 0.0807
_diffrn_reflns_limit_h_max 15
_diffrn_reflns_limit_h_min -15
_diffrn_reflns_limit_k_max 17
_diffrn_reflns_limit_k_min -17
_diffrn_reflns_limit_l_max 23
_diffrn_reflns_limit_l_min -23
_diffrn_reflns_number 33590
_diffrn_reflns_theta_full 25.00
_diffrn_reflns_theta_max 25.10
_diffrn_reflns_theta_min 1.42
_diffrn_source 'fine-focus sealed tube'
_diffrn_source_type 'Bruker SMART Apex'
_diffrn_standards_decay_% 0
_diffrn_standards_interval_count 0
_diffrn_standards_interval_time 0
_diffrn_standards_number 0
_exptl_absorpt_coefficient_mu 4.189
_exptl_absorpt_correction_T_max 0.7225
_exptl_absorpt_correction_T_min 0.3867
_exptl_absorpt_correction_type multi-scan
_exptl_absorpt_process_details 'symmetry-related measurements'
_exptl_crystal_colour Yellow
_exptl_crystal_density_diffrn 1.644
_exptl_crystal_density_method 'not measured'
_exptl_crystal_description Plates
_exptl_crystal_F_000 1724
_exptl_crystal_recrystallization_method Acetonitrile
_exptl_crystal_size_max 0.28
_exptl_crystal_size_mid 0.12
_exptl_crystal_size_min 0.08
_refine_diff_density_max 1.367
_refine_diff_density_min -2.063
_refine_diff_density_rms 0.159
_refine_ls_extinction_coef 0.00042(6)
_refine_ls_extinction_expression Fc^*^=kFc[1+0.001xFc^2^\l^3^/sin(2\q)]^-1/4^
_refine_ls_extinction_method SHELXL
_refine_ls_goodness_of_fit_ref 0.988
_refine_ls_hydrogen_treatment mixed
_refine_ls_matrix_type full
_refine_ls_number_parameters 901
_refine_ls_number_reflns 12306
_refine_ls_number_restraints 816
_refine_ls_restrained_S_all 0.964
_refine_ls_R_factor_all 0.0709
_refine_ls_R_factor_gt 0.0431
_refine_ls_shift/su_max 0.000
_refine_ls_shift/su_mean 0.000
_refine_ls_structure_factor_coef Fsqd
_refine_ls_weighting_details 'calc w=1/[\s^2^(Fo^2^)+(0.0443P)^2^+0.0000P] where P=(Fo^2^+2Fc^2^)/3'
_refine_ls_weighting_scheme calc
_refine_ls_wR_factor_gt 0.0903
_refine_ls_wR_factor_ref 0.1012
_reflns_number_gt 8821
_reflns_number_total 12306
_reflns_threshold_expression >2sigma(I)
_cod_data_source_file c7nj03178e3.cif
_cod_data_source_block C_CCDC1
_cod_database_code 7056730

loop_
_symmetry_equiv_pos_as_xyz
'x, y, z'
'-x, -y, -z'

loop_
_atom_site_label
_atom_site_type_symbol
_atom_site_fract_x
_atom_site_fract_y
_atom_site_fract_z
_atom_site_U_iso_or_equiv
_atom_site_adp_type
_atom_site_occupancy
_atom_site_symmetry_multiplicity
_atom_site_calc_flag
_atom_site_refinement_flags
_atom_site_disorder_assembly
_atom_site_disorder_group
Pt1 Pt 0.24788(2) 0.140949(18) 0.172231(15) 0.01860(9) Uani 1 1 d U . .
HB H -0.009(4) 0.292(5) 0.163(3) 0.06(3) Uiso 1 1 d D . .
Pt2 Pt 0.18933(2) 0.376127(18) -0.177357(15) 0.01956(9) Uani 1 1 d U . .
O3 O 0.4926(4) 0.2051(4) -0.1412(3) 0.0350(13) Uani 1 1 d D . .
H3A H 0.520(5) 0.144(2) -0.145(4) 0.04(2) Uiso 1 1 d D . .
HA H -0.058(6) 0.3779(11) 0.128(4) 0.06(3) Uiso 1 1 d D . .
H3B H 0.435(6) 0.202(7) -0.190(3) 0.11(4) Uiso 1 1 d D . .
O4 O -0.0692(4) 0.3092(3) 0.1239(3) 0.0287(12) Uani 1 1 d D . .
C23B C 0.3862(7) 0.0100(7) 0.3934(5) 0.053(2) Uani 1 1 d U . .
H23A H 0.3419 0.0601 0.3853 0.064 Uiso 1 1 calc R . .
H23B H 0.4393 0.0307 0.4451 0.064 Uiso 1 1 calc R . .
C21B C 0.5534(7) -0.0347(7) 0.3636(5) 0.054(2) Uani 1 1 d U . .
H21A H 0.5666 -0.0692 0.3186 0.064 Uiso 1 1 calc R . .
H21B H 0.5530 -0.0776 0.3961 0.064 Uiso 1 1 calc R . .
C24B C 0.3133(8) -0.0764(7) 0.3870(6) 0.068(3) Uani 1 1 d U . .
H24A H 0.2566 -0.0949 0.3372 0.102 Uiso 1 1 calc R . .
H24B H 0.2798 -0.0638 0.4254 0.102 Uiso 1 1 calc R . .
H24C H 0.3558 -0.1269 0.3940 0.102 Uiso 1 1 calc R . .
C22B C 0.6415(8) 0.0491(7) 0.4056(5) 0.064(3) Uani 1 1 d U . .
H22A H 0.6457 0.0882 0.3717 0.096 Uiso 1 1 calc R . .
H22B H 0.7112 0.0280 0.4246 0.096 Uiso 1 1 calc R . .
H22C H 0.6247 0.0855 0.4477 0.096 Uiso 1 1 calc R . .
S1A S 0.06804(13) 0.26116(12) -0.27248(10) 0.0232(4) Uani 1 1 d U . .
O1A O 0.3196(4) 0.2156(3) -0.2675(3) 0.0287(12) Uani 1 1 d U . .
N1A N 0.2045(4) 0.2835(4) -0.3494(3) 0.0206(12) Uani 1 1 d U . .
C1A C 0.1088(5) 0.2490(5) -0.3500(4) 0.0204(14) Uani 1 1 d U . .
S2A S 0.13507(14) 0.48423(12) -0.24309(11) 0.0246(4) Uani 1 1 d U . .
O2A O 0.0289(4) 0.5065(3) -0.1094(3) 0.0268(11) Uani 1 1 d U . .
N2A N 0.0342(4) 0.2029(4) -0.4172(3) 0.0264(13) Uani 1 1 d U . .
C2A C 0.2997(5) 0.2790(5) -0.2998(4) 0.0222(14) Uani 1 1 d U . .
N3A N -0.0499(4) 0.5201(4) -0.3264(3) 0.0260(13) Uani 1 1 d U . .
C3A C 0.3899(5) 0.3532(5) -0.2907(4) 0.0202(14) Uani 1 1 d U . .
N4A N -0.0704(4) 0.4518(4) -0.2369(3) 0.0237(13) Uani 1 1 d U . .
C4A C 0.3655(5) 0.4372(5) -0.3083(4) 0.0275(16) Uani 1 1 d U . .
H4A H 0.2922 0.4472 -0.3234 0.033 Uiso 1 1 calc R . .
N5A N 0.2600(4) 0.2879(4) -0.1148(3) 0.0217(12) Uani 1 1 d U . .
C5A C 0.4475(6) 0.5072(5) -0.3042(4) 0.0312(16) Uani 1 1 d U . .
H5A H 0.4303 0.5644 -0.3157 0.037 Uiso 1 1 calc R . .
N6A N 0.2895(4) 0.4730(4) -0.0814(3) 0.0206(12) Uani 1 1 d U . .
C6A C 0.5544(6) 0.4911(5) -0.2830(4) 0.0305(16) Uani 1 1 d U . .
H6A H 0.6109 0.5374 -0.2800 0.037 Uiso 1 1 calc R . .
C7A C 0.5781(6) 0.4078(5) -0.2663(4) 0.0303(16) Uani 1 1 d U . .
H7A H 0.6508 0.3963 -0.2532 0.036 Uiso 1 1 calc R . .
C8A C 0.4964(5) 0.3403(5) -0.2684(4) 0.0266(16) Uani 1 1 d U . .
H8A H 0.5146 0.2847 -0.2543 0.032 Uiso 1 1 calc R . .
C9A C 0.0694(6) 0.1782(5) -0.4827(4) 0.0366(18) Uani 1 1 d U . .
H9A1 H 0.1141 0.2335 -0.4852 0.044 Uiso 1 1 calc R . .
H9A2 H 0.0052 0.1586 -0.5293 0.044 Uiso 1 1 calc R . .
C10A C 0.1379(7) 0.0959(6) -0.4755(5) 0.047(2) Uani 1 1 d U . .
H10A H 0.0931 0.0411 -0.4738 0.070 Uiso 1 1 calc R . .
H10B H 0.2016 0.1157 -0.4294 0.070 Uiso 1 1 calc R . .
H10C H 0.1614 0.0799 -0.5188 0.070 Uiso 1 1 calc R . .
C11A C -0.0803(5) 0.1826(5) -0.4317(4) 0.0335(18) Uani 1 1 d U . .
H11A H -0.0917 0.1761 -0.3851 0.040 Uiso 1 1 calc R . .
H11B H -0.1108 0.1223 -0.4699 0.040 Uiso 1 1 calc R . .
C12A C -0.1403(7) 0.2581(6) -0.4591(6) 0.067(3) Uani 1 1 d U . .
H12A H -0.1286 0.2654 -0.5049 0.101 Uiso 1 1 calc R . .
H12B H -0.1129 0.3174 -0.4203 0.101 Uiso 1 1 calc R . .
H12C H -0.2180 0.2405 -0.4697 0.101 Uiso 1 1 calc R . .
C13A C -0.0042(5) 0.4852(5) -0.2669(4) 0.0225(14) Uani 1 1 d U . .
C14A C -0.0415(5) 0.4510(5) -0.1639(4) 0.0226(14) Uani 1 1 d U . .
C15A C -0.1134(5) 0.3772(5) -0.1496(4) 0.0217(14) Uani 1 1 d U . .
C16A C -0.1782(5) 0.3017(5) -0.2089(4) 0.0254(15) Uani 1 1 d U . .
H16A H -0.1774 0.2960 -0.2582 0.030 Uiso 1 1 calc R . .
C17A C -0.2436(6) 0.2353(5) -0.1942(5) 0.0309(16) Uani 1 1 d U . .
H17C H -0.2876 0.1838 -0.2338 0.037 Uiso 1 1 calc R . .
C18A C -0.2447(6) 0.2441(5) -0.1217(5) 0.0315(16) Uani 1 1 d U . .
H18A H -0.2901 0.1993 -0.1120 0.038 Uiso 1 1 calc R . .
C19A C -0.1800(5) 0.3176(5) -0.0650(4) 0.0278(16) Uani 1 1 d U . .
H19D H -0.1790 0.3224 -0.0154 0.033 Uiso 1 1 calc R . .
C20A C -0.1157(5) 0.3854(5) -0.0785(4) 0.0226(14) Uani 1 1 d U . .
H20A H -0.0733 0.4373 -0.0388 0.027 Uiso 1 1 calc R . .
C21A C 0.0005(7) 0.5290(6) -0.3848(5) 0.046(2) Uani 1 1 d U . .
H1 H 0.0544 0.4863 -0.3844 0.055 Uiso 1 1 calc R . .
H2 H -0.0562 0.5116 -0.4353 0.055 Uiso 1 1 calc R . .
C22A C 0.0542(8) 0.6270(6) -0.3679(5) 0.060(3) Uani 1 1 d U . .
H3 H 0.1136 0.6425 -0.3194 0.090 Uiso 1 1 calc R . .
H4 H 0.0013 0.6692 -0.3658 0.090 Uiso 1 1 calc R . .
H5 H 0.0830 0.6340 -0.4072 0.090 Uiso 1 1 calc R . .
C23A C -0.1616(5) 0.5430(5) -0.3401(4) 0.0319(17) Uani 1 1 d U . .
H6 H -0.1678 0.5978 -0.3616 0.038 Uiso 1 1 calc R . .
H7 H -0.1734 0.5605 -0.2917 0.038 Uiso 1 1 calc R . .
C24A C -0.2485(6) 0.4628(5) -0.3925(5) 0.042(2) Uani 1 1 d U . .
H24D H -0.2484 0.4109 -0.3688 0.063 Uiso 1 1 calc R . .
H24E H -0.2341 0.4421 -0.4392 0.063 Uiso 1 1 calc R . .
H24F H -0.3194 0.4834 -0.4035 0.063 Uiso 1 1 calc R . .
C25A C 0.2468(5) 0.1944(5) -0.1361(4) 0.0252(15) Uani 1 1 d U . .
H25A H 0.2029 0.1621 -0.1860 0.030 Uiso 1 1 calc R . .
C26A C 0.2977(5) 0.1432(5) -0.0849(4) 0.0277(15) Uani 1 1 d U . .
H26A H 0.2875 0.0769 -0.1006 0.033 Uiso 1 1 calc R . .
C27A C 0.3606(5) 0.1882(5) -0.0141(4) 0.0304(16) Uani 1 1 d U . .
H27A H 0.3939 0.1535 0.0202 0.036 Uiso 1 1 calc R . .
C28A C 0.3769(5) 0.2855(5) 0.0089(4) 0.0248(14) Uani 1 1 d U . .
C29A C 0.4443(5) 0.3407(5) 0.0824(4) 0.0286(16) Uani 1 1 d U . .
H29A H 0.4797 0.3104 0.1195 0.034 Uiso 1 1 calc R . .
C30A C 0.4579(5) 0.4357(5) 0.0993(4) 0.0303(16) Uani 1 1 d U . .
H30A H 0.5012 0.4704 0.1486 0.036 Uiso 1 1 calc R . .
C31A C 0.4089(5) 0.4844(5) 0.0451(4) 0.0257(14) Uani 1 1 d U . .
C32A C 0.4249(5) 0.5828(5) 0.0588(4) 0.0272(15) Uani 1 1 d U . .
H32A H 0.4710 0.6211 0.1062 0.033 Uiso 1 1 calc R . .
C33A C 0.3722(5) 0.6216(5) 0.0022(4) 0.0273(16) Uani 1 1 d U . .
H33A H 0.3822 0.6876 0.0103 0.033 Uiso 1 1 calc R . .
C34A C 0.3045(5) 0.5654(5) -0.0668(4) 0.0264(15) Uani 1 1 d U . .
H34A H 0.2677 0.5941 -0.1047 0.032 Uiso 1 1 calc R . .
C35A C 0.3424(5) 0.4316(5) -0.0259(4) 0.0222(14) Uani 1 1 d U . .
C36A C 0.3259(5) 0.3329(5) -0.0447(4) 0.0234(14) Uani 1 1 d U . .
S1B S 0.34489(14) 0.25725(12) 0.27634(10) 0.0255(4) Uani 1 1 d U . .
O1B O 0.0856(4) 0.2462(3) 0.2379(3) 0.0258(11) Uani 1 1 d U . .
N1B N 0.2019(4) 0.2165(4) 0.3462(3) 0.0218(12) Uani 1 1 d U . .
C1B C 0.2956(5) 0.2595(5) 0.3496(4) 0.0217(14) Uani 1 1 d U . .
S2B S 0.27332(14) 0.03175(12) 0.23968(10) 0.0231(4) Uani 1 1 d U . .
O2B O 0.4129(4) -0.0364(3) 0.1269(3) 0.0339(13) Uani 1 1 d U . .
N2B N 0.3636(4) 0.3073(4) 0.4184(3) 0.0274(13) Uani 1 1 d U A .
C2B C 0.1077(5) 0.2028(5) 0.2872(4) 0.0219(14) Uani 1 1 d U . .
N3B N 0.4458(5) -0.0004(5) 0.3408(4) 0.0477(17) Uani 1 1 d U . .
C3B C 0.0220(5) 0.1311(5) 0.2890(4) 0.0206(14) Uani 1 1 d U . .
N4B N 0.4864(4) 0.0499(4) 0.2501(4) 0.0312(14) Uani 1 1 d U . .
C4B C 0.0478(5) 0.0613(5) 0.3247(4) 0.0220(15) Uani 1 1 d U . .
H4B H 0.1219 0.0574 0.3482 0.026 Uiso 1 1 calc R . .
N5B N 0.1974(4) 0.2307(4) 0.1056(3) 0.0184(12) Uani 1 1 d U . .
C5B C -0.0318(6) -0.0036(5) 0.3273(4) 0.0271(16) Uani 1 1 d U . .
H5B H -0.0124 -0.0524 0.3510 0.033 Uiso 1 1 calc R . .
N6B N 0.1768(4) 0.0453(4) 0.0705(3) 0.0175(11) Uani 1 1 d U . .
C6B C -0.1401(6) 0.0036(5) 0.2950(4) 0.0302(16) Uani 1 1 d U . .
H6B H -0.1952 -0.0388 0.2983 0.036 Uiso 1 1 calc R . .
C7B C -0.1674(6) 0.0719(5) 0.2584(4) 0.0295(16) Uani 1 1 d U . .
H7B H -0.2416 0.0758 0.2352 0.035 Uiso 1 1 calc R . .
C8B C -0.0873(5) 0.1354(5) 0.2548(4) 0.0287(16) Uani 1 1 d U . .
H8B H -0.1072 0.1822 0.2288 0.034 Uiso 1 1 calc R . .
C9B C 0.3310(6) 0.3147(6) 0.4850(4) 0.0388(19) Uani 1 1 d U . .
C10B C 0.2670(17) 0.3752(14) 0.5042(11) 0.037(5) Uani 0.380(11) 1 d PU A 2
H10D H 0.1928 0.3557 0.4681 0.055 Uiso 0.380(11) 1 calc PR A 2
H10E H 0.2949 0.4382 0.5037 0.055 Uiso 0.380(11) 1 calc PR A 2
H10F H 0.2671 0.3754 0.5545 0.055 Uiso 0.380(11) 1 calc PR A 2
C11B C 0.4753(5) 0.3505(5) 0.4323(4) 0.0322(17) Uani 1 1 d U . .
H11C H 0.4996 0.4023 0.4785 0.039 Uiso 1 1 calc R A .
H11D H 0.4757 0.3776 0.3902 0.039 Uiso 1 1 calc R . .
C12B C 0.5554(6) 0.2818(6) 0.4407(5) 0.047(2) Uani 1 1 d U A .
H12D H 0.5634 0.2616 0.4865 0.070 Uiso 1 1 calc R . .
H12E H 0.6259 0.3123 0.4436 0.070 Uiso 1 1 calc R . .
H12F H 0.5283 0.2274 0.3973 0.070 Uiso 1 1 calc R . .
C13B C 0.4121(6) 0.0283(5) 0.2776(4) 0.0327(17) Uani 1 1 d U . .
C14B C 0.4702(5) 0.0323(5) 0.1762(5) 0.0284(15) Uani 1 1 d U . .
C15B C 0.5452(5) 0.0991(5) 0.1578(4) 0.0292(15) Uani 1 1 d U . .
C16B C 0.5912(6) 0.1875(5) 0.2055(5) 0.0356(17) Uani 1 1 d U . .
H16B H 0.5737 0.2093 0.2492 0.043 Uiso 1 1 calc R . .
C17B C 0.6646(6) 0.2437(6) 0.1872(5) 0.0460(19) Uani 1 1 d U . .
H17D H 0.6978 0.3042 0.2188 0.055 Uiso 1 1 calc R . .
C18B C 0.6887(6) 0.2106(6) 0.1225(5) 0.0439(19) Uani 1 1 d U . .
H18B H 0.7387 0.2486 0.1106 0.053 Uiso 1 1 calc R . .
C19B C 0.6413(6) 0.1250(6) 0.0767(5) 0.0412(18) Uani 1 1 d U . .
H19E H 0.6577 0.1038 0.0325 0.049 Uiso 1 1 calc R . .
C20B C 0.5690(5) 0.0675(6) 0.0933(5) 0.0339(17) Uani 1 1 d U . .
H20B H 0.5363 0.0073 0.0608 0.041 Uiso 1 1 calc R . .
C25B C 0.2097(5) 0.3233(5) 0.1256(4) 0.0213(14) Uani 1 1 d U . .
H21C H 0.2462 0.3556 0.1767 0.026 Uiso 1 1 calc R . .
C26B C 0.1700(5) 0.3740(5) 0.0729(4) 0.0245(15) Uani 1 1 d U . .
H22D H 0.1821 0.4404 0.0883 0.029 Uiso 1 1 calc R . .
C27B C 0.1145(5) 0.3297(5) 0.0000(4) 0.0206(14) Uani 1 1 d U . .
H23C H 0.0885 0.3651 -0.0354 0.025 Uiso 1 1 calc R . .
C28B C 0.0952(5) 0.2315(5) -0.0234(4) 0.0197(13) Uani 1 1 d U . .
C29B C 0.0351(5) 0.1755(5) -0.0970(4) 0.0240(15) Uani 1 1 d U . .
H25B H 0.0002 0.2052 -0.1347 0.029 Uiso 1 1 calc R . .
C30B C 0.0261(5) 0.0814(5) -0.1150(4) 0.0215(14) Uani 1 1 d U . .
H26B H -0.0136 0.0469 -0.1651 0.026 Uiso 1 1 calc R . .
C31B C 0.0749(5) 0.0323(5) -0.0604(4) 0.0215(14) Uani 1 1 d U . .
C32B C 0.0702(5) -0.0655(5) -0.0751(4) 0.0205(14) Uani 1 1 d U . .
H28B H 0.0327 -0.1041 -0.1242 0.025 Uiso 1 1 calc R . .
C33B C 0.1198(5) -0.1040(5) -0.0181(4) 0.0219(14) Uani 1 1 d U . .
H29B H 0.1182 -0.1696 -0.0274 0.026 Uiso 1 1 calc R . .
C34B C 0.1733(5) -0.0460(5) 0.0543(4) 0.0192(14) Uani 1 1 d U . .
H30B H 0.2085 -0.0737 0.0933 0.023 Uiso 1 1 calc R . .
C35B C 0.1303(5) 0.0852(4) 0.0133(4) 0.0176(13) Uani 1 1 d U . .
C36B C 0.1404(5) 0.1841(5) 0.0328(4) 0.0195(13) Uani 1 1 d U . .
C10C C 0.3629(12) 0.2468(10) 0.5209(7) 0.048(4) Uani 0.620(11) 1 d PU A 1
H10G H 0.3415 0.2553 0.5653 0.072 Uiso 0.620(11) 1 calc PR A 1
H10H H 0.4418 0.2511 0.5363 0.072 Uiso 0.620(11) 1 calc PR A 1
H10I H 0.3282 0.1852 0.4869 0.072 Uiso 0.620(11) 1 calc PR A 1

loop_
_atom_site_aniso_label
_atom_site_aniso_U_11
_atom_site_aniso_U_22
_atom_site_aniso_U_33
_atom_site_aniso_U_23
_atom_site_aniso_U_13
_atom_site_aniso_U_12
Pt1 0.01503(15) 0.01953(16) 0.02052(17) 0.00639(12) 0.00496(12) 0.00066(11)
Pt2 0.01635(15) 0.01884(16) 0.02549(18) 0.00482(13) 0.01056(13) 0.00263(11)
O3 0.027(3) 0.026(3) 0.041(4) 0.002(3) 0.002(3) 0.002(2)
O4 0.027(3) 0.022(3) 0.032(3) 0.008(2) 0.003(2) 0.001(2)
C23B 0.043(5) 0.077(5) 0.043(5) 0.042(4) 0.004(4) 0.003(4)
C21B 0.035(4) 0.077(6) 0.042(5) 0.027(4) -0.002(4) 0.007(4)
C24B 0.063(6) 0.084(7) 0.063(7) 0.046(6) 0.013(5) 0.000(5)
C22B 0.062(6) 0.065(6) 0.041(6) 0.009(5) -0.013(5) 0.020(5)
S1A 0.0192(9) 0.0233(10) 0.0280(11) 0.0032(8) 0.0123(8) 0.0007(7)
O1A 0.020(3) 0.032(3) 0.038(3) 0.018(2) 0.009(2) 0.004(2)
N1A 0.014(2) 0.030(3) 0.018(3) 0.003(2) 0.007(2) 0.004(2)
C1A 0.015(3) 0.027(3) 0.018(3) 0.007(3) 0.001(3) 0.006(3)
S2A 0.0190(9) 0.0251(10) 0.0339(11) 0.0107(9) 0.0128(8) 0.0042(8)
O2A 0.024(3) 0.026(3) 0.029(3) 0.000(2) 0.013(2) -0.001(2)
N2A 0.021(3) 0.030(3) 0.020(3) 0.001(2) 0.001(2) -0.002(2)
C2A 0.019(3) 0.025(3) 0.024(3) 0.006(3) 0.010(3) 0.005(3)
N3A 0.018(3) 0.027(3) 0.035(3) 0.012(3) 0.009(2) 0.003(2)
C3A 0.019(3) 0.024(3) 0.021(3) 0.008(3) 0.010(3) 0.000(3)
N4A 0.020(3) 0.021(3) 0.032(3) 0.005(3) 0.012(3) 0.003(2)
C4A 0.016(3) 0.035(4) 0.033(4) 0.012(3) 0.008(3) 0.003(3)
N5A 0.018(3) 0.020(3) 0.029(3) 0.004(2) 0.013(2) 0.003(2)
C5A 0.031(3) 0.031(4) 0.038(4) 0.013(3) 0.018(3) 0.002(3)
N6A 0.013(3) 0.025(3) 0.030(3) 0.011(2) 0.013(2) 0.001(2)
C6A 0.025(3) 0.030(4) 0.037(4) 0.007(3) 0.014(3) -0.004(3)
C7A 0.021(3) 0.034(4) 0.037(4) 0.011(3) 0.010(3) 0.002(3)
C8A 0.021(3) 0.028(4) 0.031(4) 0.010(3) 0.007(3) 0.004(3)
C9A 0.037(4) 0.039(4) 0.030(4) 0.010(4) 0.009(3) 0.000(3)
C10A 0.044(5) 0.053(5) 0.046(5) 0.012(4) 0.019(4) 0.015(4)
C11A 0.017(3) 0.031(4) 0.039(4) 0.006(3) -0.004(3) -0.002(3)
C12A 0.036(5) 0.038(5) 0.119(9) 0.029(6) 0.011(5) 0.008(4)
C13A 0.018(3) 0.017(3) 0.031(4) 0.001(3) 0.009(3) 0.006(3)
C14A 0.014(3) 0.024(3) 0.035(4) 0.009(3) 0.013(3) 0.006(3)
C15A 0.011(3) 0.021(3) 0.038(3) 0.011(3) 0.012(3) 0.009(2)
C16A 0.018(3) 0.020(3) 0.038(4) 0.009(3) 0.008(3) 0.007(3)
C17A 0.023(3) 0.019(3) 0.048(4) 0.010(3) 0.007(3) 0.001(3)
C18A 0.021(3) 0.029(4) 0.053(4) 0.023(3) 0.016(3) 0.006(3)
C19A 0.019(3) 0.035(4) 0.044(4) 0.025(3) 0.018(3) 0.014(3)
C20A 0.015(3) 0.026(3) 0.036(4) 0.017(3) 0.015(3) 0.011(3)
C21A 0.037(4) 0.050(5) 0.051(5) 0.026(4) 0.006(4) 0.005(4)
C22A 0.061(6) 0.052(5) 0.066(7) 0.021(5) 0.017(5) 0.005(5)
C23A 0.023(3) 0.029(4) 0.041(4) 0.007(3) 0.009(3) 0.006(3)
C24A 0.032(4) 0.034(5) 0.047(5) 0.002(4) 0.003(4) 0.005(4)
C25A 0.020(3) 0.023(3) 0.033(4) 0.004(3) 0.013(3) 0.000(3)
C26A 0.020(3) 0.026(4) 0.047(4) 0.014(3) 0.020(3) 0.008(3)
C27A 0.019(3) 0.039(4) 0.045(4) 0.018(3) 0.018(3) 0.017(3)
C28A 0.012(3) 0.035(3) 0.037(3) 0.017(3) 0.015(3) 0.006(3)
C29A 0.012(3) 0.047(4) 0.035(4) 0.019(3) 0.012(3) 0.010(3)
C30A 0.019(3) 0.047(4) 0.030(4) 0.013(3) 0.016(3) 0.001(3)
C31A 0.015(3) 0.038(3) 0.028(3) 0.007(3) 0.014(3) 0.004(3)
C32A 0.019(3) 0.035(4) 0.025(4) -0.001(3) 0.012(3) -0.003(3)
C33A 0.021(3) 0.031(4) 0.031(4) 0.002(3) 0.016(3) 0.000(3)
C34A 0.019(3) 0.027(3) 0.034(4) 0.003(3) 0.013(3) 0.000(3)
C35A 0.015(3) 0.030(3) 0.028(3) 0.007(3) 0.015(3) 0.003(3)
C36A 0.015(3) 0.029(3) 0.031(3) 0.012(3) 0.012(3) 0.003(3)
S1B 0.0237(10) 0.0242(10) 0.0233(10) 0.0058(8) 0.0035(8) -0.0054(8)
O1B 0.023(3) 0.032(3) 0.023(3) 0.012(2) 0.006(2) 0.005(2)
N1B 0.019(3) 0.022(3) 0.022(3) 0.006(2) 0.004(2) 0.006(2)
C1B 0.020(3) 0.022(3) 0.018(3) 0.003(3) 0.001(3) 0.005(3)
S2B 0.0192(9) 0.0251(10) 0.0252(10) 0.0110(8) 0.0056(8) 0.0010(7)
O2B 0.021(3) 0.031(3) 0.049(4) 0.010(3) 0.012(3) 0.003(2)
N2B 0.022(3) 0.033(3) 0.022(3) 0.001(2) 0.005(2) 0.002(2)
C2B 0.018(3) 0.020(3) 0.026(3) 0.002(3) 0.009(3) 0.003(3)
N3B 0.032(3) 0.072(4) 0.041(4) 0.034(3) 0.003(3) 0.008(3)
C3B 0.019(3) 0.018(3) 0.024(3) 0.002(3) 0.009(3) 0.003(2)
N4B 0.016(3) 0.039(3) 0.036(3) 0.023(3) -0.001(3) 0.000(3)
C4B 0.020(3) 0.023(3) 0.019(3) 0.001(3) 0.004(3) 0.004(3)
N5B 0.011(3) 0.022(3) 0.021(3) 0.004(2) 0.007(2) 0.000(2)
C5B 0.030(3) 0.023(3) 0.026(4) 0.005(3) 0.008(3) 0.001(3)
N6B 0.013(3) 0.019(3) 0.024(3) 0.007(2) 0.011(2) 0.005(2)
C6B 0.032(3) 0.028(4) 0.029(4) 0.007(3) 0.010(3) -0.001(3)
C7B 0.021(3) 0.032(4) 0.030(4) 0.005(3) 0.005(3) 0.005(3)
C8B 0.024(3) 0.029(4) 0.030(4) 0.006(3) 0.005(3) 0.008(3)
C9B 0.037(4) 0.047(5) 0.022(4) -0.008(3) 0.008(3) 0.012(3)
C10B 0.052(11) 0.046(11) 0.019(10) 0.015(8) 0.017(8) 0.013(8)
C11B 0.021(3) 0.035(4) 0.029(4) 0.004(3) -0.002(3) 0.000(3)
C12B 0.025(4) 0.049(5) 0.051(6) 0.012(5) -0.008(4) 0.007(4)
C13B 0.020(3) 0.041(4) 0.035(4) 0.025(3) -0.002(3) 0.001(3)
C14B 0.011(3) 0.034(4) 0.044(4) 0.021(3) 0.005(3) 0.008(3)
C15B 0.012(3) 0.037(3) 0.050(4) 0.027(3) 0.013(3) 0.012(3)
C16B 0.023(3) 0.039(4) 0.051(4) 0.027(3) 0.009(3) 0.011(3)
C17B 0.029(4) 0.043(4) 0.068(5) 0.030(4) 0.010(4) 0.008(3)
C18B 0.019(4) 0.053(4) 0.076(5) 0.041(4) 0.020(4) 0.012(3)
C19B 0.024(4) 0.056(4) 0.060(5) 0.032(4) 0.022(3) 0.015(3)
C20B 0.013(3) 0.048(4) 0.049(4) 0.028(3) 0.010(3) 0.014(3)
C25B 0.016(3) 0.021(3) 0.029(4) 0.007(3) 0.011(3) 0.002(3)
C26B 0.018(3) 0.024(3) 0.034(4) 0.007(3) 0.012(3) 0.003(3)
C27B 0.014(3) 0.031(3) 0.025(3) 0.012(3) 0.012(3) 0.012(3)
C28B 0.010(3) 0.028(3) 0.029(3) 0.014(3) 0.012(2) 0.010(2)
C29B 0.016(3) 0.035(3) 0.023(3) 0.013(3) 0.006(3) 0.005(3)
C30B 0.011(3) 0.034(3) 0.023(3) 0.007(3) 0.010(3) 0.000(3)
C31B 0.014(3) 0.028(3) 0.023(3) 0.006(3) 0.009(3) -0.001(3)
C32B 0.010(3) 0.027(3) 0.023(3) 0.000(3) 0.009(3) 0.002(3)
C33B 0.013(3) 0.025(3) 0.028(4) 0.004(3) 0.010(3) 0.003(3)
C34B 0.014(3) 0.024(3) 0.021(3) 0.009(3) 0.005(3) 0.005(3)
C35B 0.010(3) 0.022(3) 0.022(3) 0.008(2) 0.006(2) 0.000(2)
C36B 0.011(3) 0.026(3) 0.024(3) 0.010(3) 0.008(2) 0.003(3)
C10C 0.061(9) 0.066(9) 0.030(8) 0.013(6) 0.032(7) 0.015(7)

loop_
_atom_type_symbol
_atom_type_description
_atom_type_scat_dispersion_real
_atom_type_scat_dispersion_imag
_atom_type_scat_source
C C 0.0033 0.0016 'International Tables Vol C Tables 4.2.6.8 and 6.1.1.4'
H H 0.0000 0.0000 'International Tables Vol C Tables 4.2.6.8 and 6.1.1.4'
N N 0.0061 0.0033 'International Tables Vol C Tables 4.2.6.8 and 6.1.1.4'
O O 0.0106 0.0060 'International Tables Vol C Tables 4.2.6.8 and 6.1.1.4'
S S 0.1246 0.1234 'International Tables Vol C Tables 4.2.6.8 and 6.1.1.4'
Pt Pt -1.7033 8.3905 'International Tables Vol C Tables 4.2.6.8 and 6.1.1.4'

loop_
_geom_angle_atom_site_label_1
_geom_angle_atom_site_label_2
_geom_angle_atom_site_label_3
_geom_angle
N6B Pt1 N5B 80.6(2)
N6B Pt1 S1B 170.56(14)
N5B Pt1 S1B 94.41(16)
N6B Pt1 S2B 94.72(16)
N5B Pt1 S2B 170.30(14)
S1B Pt1 S2B 91.33(7)
N5A Pt2 N6A 80.1(2)
N5A Pt2 S1A 95.49(16)
N6A Pt2 S1A 171.81(15)
N5A Pt2 S2A 171.96(15)
N6A Pt2 S2A 94.85(16)
S1A Pt2 S2A 90.28(7)
H3A O3 H3B 108(7)
HB O4 HA 111(6)
N3B C23B C24B 115.1(9)
N3B C23B H23A 108.5
C24B C23B H23A 108.5
N3B C23B H23B 108.5
C24B C23B H23B 108.5
H23A C23B H23B 107.5
N3B C21B C22B 108.2(8)
N3B C21B H21A 110.0
C22B C21B H21A 110.0
N3B C21B H21B 110.0
C22B C21B H21B 110.0
H21A C21B H21B 108.4
C23B C24B H24A 109.5
C23B C24B H24B 109.5
H24A C24B H24B 109.5
C23B C24B H24C 109.5
H24A C24B H24C 109.5
H24B C24B H24C 109.5
C21B C22B H22A 109.5
C21B C22B H22B 109.5
H22A C22B H22B 109.5
C21B C22B H22C 109.5
H22A C22B H22C 109.5
H22B C22B H22C 109.5
C1A S1A Pt2 107.8(2)
C1A N1A C2A 125.2(6)
N1A C1A N2A 117.1(6)
N1A C1A S1A 126.0(5)
N2A C1A S1A 116.9(5)
C13A S2A Pt2 111.7(2)
C1A N2A C11A 124.5(6)
C1A N2A C9A 118.8(6)
C11A N2A C9A 116.6(6)
O1A C2A N1A 125.8(6)
O1A C2A C3A 119.6(6)
N1A C2A C3A 114.3(6)
C13A N3A C23A 118.6(6)
C13A N3A C21A 124.2(6)
C23A N3A C21A 116.9(6)
C8A C3A C4A 118.5(6)
C8A C3A C2A 122.1(6)
C4A C3A C2A 119.3(6)
C13A N4A C14A 124.2(6)
C3A C4A C5A 121.2(6)
C3A C4A H4A 119.4
C5A C4A H4A 119.4
C25A N5A C36A 118.9(6)
C25A N5A Pt2 127.5(5)
C36A N5A Pt2 113.5(4)
C6A C5A C4A 118.7(7)
C6A C5A H5A 120.6
C4A C5A H5A 120.6
C34A N6A C35A 118.8(6)
C34A N6A Pt2 128.9(5)
C35A N6A Pt2 112.2(4)
C7A C6A C5A 119.9(6)
C7A C6A H6A 120.1
C5A C6A H6A 120.1
C6A C7A C8A 120.7(7)
C6A C7A H7A 119.7
C8A C7A H7A 119.7
C3A C8A C7A 120.9(7)
C3A C8A H8A 119.6
C7A C8A H8A 119.6
N2A C9A C10A 109.7(6)
N2A C9A H9A1 109.7
C10A C9A H9A1 109.7
N2A C9A H9A2 109.7
C10A C9A H9A2 109.7
H9A1 C9A H9A2 108.2
C9A C10A H10A 109.5
C9A C10A H10B 109.5
H10A C10A H10B 109.5
C9A C10A H10C 109.5
H10A C10A H10C 109.5
H10B C10A H10C 109.5
N2A C11A C12A 112.3(6)
N2A C11A H11A 109.1
C12A C11A H11A 109.1
N2A C11A H11B 109.1
C12A C11A H11B 109.1
H11A C11A H11B 107.9
C11A C12A H12A 109.5
C11A C12A H12B 109.5
H12A C12A H12B 109.5
C11A C12A H12C 109.5
H12A C12A H12C 109.5
H12B C12A H12C 109.5
N4A C13A N3A 116.6(6)
N4A C13A S2A 128.0(6)
N3A C13A S2A 115.3(5)
O2A C14A N4A 127.8(6)
O2A C14A C15A 118.5(6)
N4A C14A C15A 113.4(6)
C20A C15A C16A 120.1(6)
C20A C15A C14A 119.7(6)
C16A C15A C14A 120.2(6)
C17A C16A C15A 119.0(7)
C17A C16A H16A 120.5
C15A C16A H16A 120.5
C16A C17A C18A 120.3(7)
C16A C17A H17C 119.8
C18A C17A H17C 119.8
C19A C18A C17A 119.5(7)
C19A C18A H18A 120.3
C17A C18A H18A 120.3
C18A C19A C20A 121.1(7)
C18A C19A H19D 119.4
C20A C19A H19D 119.4
C15A C20A C19A 119.9(7)
C15A C20A H20A 120.0
C19A C20A H20A 120.0
C22A C21A N3A 109.2(7)
C22A C21A H1 109.8
N3A C21A H1 109.8
C22A C21A H2 109.8
N3A C21A H2 109.8
H1 C21A H2 108.3
C21A C22A H3 109.5
C21A C22A H4 109.5
H3 C22A H4 109.5
C21A C22A H5 109.5
H3 C22A H5 109.5
H4 C22A H5 109.5
N3A C23A C24A 112.7(6)
N3A C23A H6 109.0
C24A C23A H6 109.0
N3A C23A H7 109.0
C24A C23A H7 109.0
H6 C23A H7 107.8
C23A C24A H24D 109.5
C23A C24A H24E 109.5
H24D C24A H24E 109.5
C23A C24A H24F 109.5
H24D C24A H24F 109.5
H24E C24A H24F 109.5
N5A C25A C26A 120.6(7)
N5A C25A H25A 119.7
C26A C25A H25A 119.7
C27A C26A C25A 120.2(7)
C27A C26A H26A 119.9
C25A C26A H26A 119.9
C26A C27A C28A 120.2(7)
C26A C27A H27A 119.9
C28A C27A H27A 119.9
C27A C28A C36A 117.2(7)
C27A C28A C29A 124.9(7)
C36A C28A C29A 117.9(7)
C30A C29A C28A 120.8(7)
C30A C29A H29A 119.6
C28A C29A H29A 119.6
C29A C30A C31A 121.8(7)
C29A C30A H30A 119.1
C31A C30A H30A 119.1
C35A C31A C32A 118.2(7)
C35A C31A C30A 117.8(7)
C32A C31A C30A 124.0(7)
C33A C32A C31A 118.5(7)
C33A C32A H32A 120.8
C31A C32A H32A 120.8
C32A C33A C34A 120.7(7)
C32A C33A H33A 119.7
C34A C33A H33A 119.7
N6A C34A C33A 122.0(7)
N6A C34A H34A 119.0
C33A C34A H34A 119.0
N6A C35A C31A 121.8(6)
N6A C35A C36A 116.7(6)
C31A C35A C36A 121.5(7)
N5A C36A C28A 122.8(6)
N5A C36A C35A 117.1(6)
C28A C36A C35A 120.1(7)
C1B S1B Pt1 112.2(2)
C1B N1B C2B 124.4(6)
N1B C1B N2B 116.2(6)
N1B C1B S1B 127.7(5)
N2B C1B S1B 116.0(5)
C13B S2B Pt1 109.5(2)
C1B N2B C11B 122.4(6)
C1B N2B C9B 121.1(6)
C11B N2B C9B 116.4(6)
O1B C2B N1B 127.3(6)
O1B C2B C3B 119.9(6)
N1B C2B C3B 112.6(6)
C13B N3B C23B 121.5(7)
C13B N3B C21B 120.0(7)
C23B N3B C21B 118.2(6)
C4B C3B C8B 118.2(6)
C4B C3B C2B 122.0(6)
C8B C3B C2B 119.8(6)
C13B N4B C14B 124.3(6)
C3B C4B C5B 121.6(6)
C3B C4B H4B 119.2
C5B C4B H4B 119.2
C25B N5B C36B 119.3(6)
C25B N5B Pt1 128.5(5)
C36B N5B Pt1 112.2(4)
C6B C5B C4B 119.3(7)
C6B C5B H5B 120.3
C4B C5B H5B 120.3
C34B N6B C35B 118.2(6)
C34B N6B Pt1 128.6(5)
C35B N6B Pt1 113.2(4)
C7B C6B C5B 119.8(7)
C7B C6B H6B 120.1
C5B C6B H6B 120.1
C6B C7B C8B 120.5(7)
C6B C7B H7B 119.8
C8B C7B H7B 119.8
C7B C8B C3B 120.5(7)
C7B C8B H8B 119.7
C3B C8B H8B 119.7
C10B C9B C10C 123.2(12)
C10B C9B N2B 124.3(11)
C10C C9B N2B 112.2(8)
C9B C10B H10D 109.5
C9B C10B H10E 109.5
H10D C10B H10E 109.5
C9B C10B H10F 109.5
H10D C10B H10F 109.5
H10E C10B H10F 109.5
N2B C11B C12B 113.1(6)
N2B C11B H11C 109.0
C12B C11B H11C 109.0
N2B C11B H11D 109.0
C12B C11B H11D 109.0
H11C C11B H11D 107.8
C11B C12B H12D 109.5
C11B C12B H12E 109.5
H12D C12B H12E 109.5
C11B C12B H12F 109.5
H12D C12B H12F 109.5
H12E C12B H12F 109.5
N4B C13B N3B 116.6(7)
N4B C13B S2B 126.5(6)
N3B C13B S2B 116.9(6)
O2B C14B N4B 126.6(7)
O2B C14B C15B 119.6(7)
N4B C14B C15B 113.2(7)
C20B C15B C16B 121.3(7)
C20B C15B C14B 117.7(7)
C16B C15B C14B 121.0(7)
C15B C16B C17B 118.0(8)
C15B C16B H16B 121.0
C17B C16B H16B 121.0
C18B C17B C16B 120.1(8)
C18B C17B H17D 120.0
C16B C17B H17D 120.0
C19B C18B C17B 120.5(8)
C19B C18B H18B 119.8
C17B C18B H18B 119.8
C18B C19B C20B 121.0(8)
C18B C19B H19E 119.5
C20B C19B H19E 119.5
C15B C20B C19B 119.1(8)
C15B C20B H20B 120.4
C19B C20B H20B 120.4
N5B C25B C26B 121.2(7)
N5B C25B H21C 119.4
C26B C25B H21C 119.4
C27B C26B C25B 120.8(7)
C27B C26B H22D 119.6
C25B C26B H22D 119.6
C26B C27B C28B 120.2(6)
C26B C27B H23C 119.9
C28B C27B H23C 119.9
C27B C28B C29B 126.5(6)
C27B C28B C36B 116.2(6)
C29B C28B C36B 117.3(6)
C30B C29B C28B 122.1(7)
C30B C29B H25B 118.9
C28B C29B H25B 118.9
C29B C30B C31B 121.6(7)
C29B C30B H26B 119.2
C31B C30B H26B 119.2
C35B C31B C32B 117.5(6)
C35B C31B C30B 117.6(6)
C32B C31B C30B 124.9(6)
C33B C32B C31B 119.3(7)
C33B C32B H28B 120.3
C31B C32B H28B 120.3
C32B C33B C34B 119.6(7)
C32B C33B H29B 120.2
C34B C33B H29B 120.2
N6B C34B C33B 122.7(6)
N6B C34B H30B 118.6
C33B C34B H30B 118.6
N6B C35B C31B 122.5(6)
N6B C35B C36B 116.2(6)
C31B C35B C36B 121.3(6)
N5B C36B C35B 117.7(6)
N5B C36B C28B 122.3(6)
C35B C36B C28B 120.0(6)
C9B C10C H10G 109.5
C9B C10C H10H 109.5
C9B C10C H10I 109.5

loop_
_geom_bond_atom_site_label_1
_geom_bond_atom_site_label_2
_geom_bond_distance
Pt1 N6B 2.050(5)
Pt1 N5B 2.059(5)
Pt1 S1B 2.2795(19)
Pt1 S2B 2.2798(19)
Pt2 N5A 2.056(6)
Pt2 N6A 2.063(6)
Pt2 S1A 2.2792(19)
Pt2 S2A 2.2839(19)
O3 H3A 1.000(2)
O3 H3B 1.000(2)
O4 HB 1.000(2)
O4 HA 1.000(2)
C23B N3B 1.472(11)
C23B C24B 1.497(11)
C23B H23A 0.9900
C23B H23B 0.9900
C21B N3B 1.511(10)
C21B C22B 1.511(12)
C21B H21A 0.9900
C21B H21B 0.9900
C24B H24A 0.9800
C24B H24B 0.9800
C24B H24C 0.9800
C22B H22A 0.9800
C22B H22B 0.9800
C22B H22C 0.9800
S1A C1A 1.740(7)
O1A C2A 1.241(8)
N1A C1A 1.320(8)
N1A C2A 1.333(8)
C1A N2A 1.353(8)
S2A C13A 1.748(7)
O2A C14A 1.238(8)
N2A C11A 1.440(8)
N2A C9A 1.478(9)
C2A C3A 1.493(9)
N3A C13A 1.355(9)
N3A C23A 1.492(8)
N3A C21A 1.518(10)
C3A C8A 1.374(9)
C3A C4A 1.399(9)
N4A C13A 1.318(8)
N4A C14A 1.353(9)
C4A C5A 1.410(9)
C4A H4A 0.9500
N5A C25A 1.341(8)
N5A C36A 1.349(9)
C5A C6A 1.393(10)
C5A H5A 0.9500
N6A C34A 1.324(8)
N6A C35A 1.381(8)
C6A C7A 1.380(10)
C6A H6A 0.9500
C7A C8A 1.396(9)
C7A H7A 0.9500
C8A H8A 0.9500
C9A C10A 1.582(11)
C9A H9A1 0.9900
C9A H9A2 0.9900
C10A H10A 0.9800
C10A H10B 0.9800
C10A H10C 0.9800
C11A C12A 1.516(10)
C11A H11A 0.9900
C11A H11B 0.9900
C12A H12A 0.9800
C12A H12B 0.9800
C12A H12C 0.9800
C14A C15A 1.522(9)
C15A C20A 1.375(9)
C15A C16A 1.404(9)
C16A C17A 1.393(9)
C16A H16A 0.9500
C17A C18A 1.397(10)
C17A H17C 0.9500
C18A C19A 1.364(10)
C18A H18A 0.9500
C19A C20A 1.388(9)
C19A H19D 0.9500
C20A H20A 0.9500
C21A C22A 1.483(11)
C21A H1 0.9900
C21A H2 0.9900
C22A H3 0.9800
C22A H4 0.9800
C22A H5 0.9800
C23A C24A 1.509(10)
C23A H6 0.9900
C23A H7 0.9900
C24A H24D 0.9800
C24A H24E 0.9800
C24A H24F 0.9800
C25A C26A 1.415(10)
C25A H25A 0.9500
C26A C27A 1.347(10)
C26A H26A 0.9500
C27A C28A 1.394(10)
C27A H27A 0.9500
C28A C36A 1.407(9)
C28A C29A 1.439(10)
C29A C30A 1.360(10)
C29A H29A 0.9500
C30A C31A 1.422(10)
C30A H30A 0.9500
C31A C35A 1.393(9)
C31A C32A 1.413(10)
C32A C33A 1.371(10)
C32A H32A 0.9500
C33A C34A 1.387(10)
C33A H33A 0.9500
C34A H34A 0.9500
C35A C36A 1.413(9)
S1B C1B 1.745(7)
O1B C2B 1.240(8)
N1B C1B 1.320(8)
N1B C2B 1.360(8)
C1B N2B 1.349(8)
S2B C13B 1.751(7)
O2B C14B 1.233(9)
N2B C11B 1.475(8)
N2B C9B 1.481(9)
C2B C3B 1.504(9)
N3B C13B 1.342(9)
C3B C4B 1.376(9)
C3B C8B 1.395(9)
N4B C13B 1.311(9)
N4B C14B 1.348(9)
C4B C5B 1.389(9)
C4B H4B 0.9500
N5B C25B 1.326(8)
N5B C36B 1.366(8)
C5B C6B 1.387(9)
C5B H5B 0.9500
N6B C34B 1.317(8)
N6B C35B 1.370(8)
C6B C7B 1.370(10)
C6B H6B 0.9500
C7B C8B 1.387(10)
C7B H7B 0.9500
C8B H8B 0.9500
C9B C10B 1.36(2)
C9B C10C 1.367(15)
C10B H10D 0.9800
C10B H10E 0.9800
C10B H10F 0.9800
C11B C12B 1.523(10)
C11B H11C 0.9900
C11B H11D 0.9900
C12B H12D 0.9800
C12B H12E 0.9800
C12B H12F 0.9800
C14B C15B 1.523(9)
C15B C20B 1.388(10)
C15B C16B 1.391(10)
C16B C17B 1.409(10)
C16B H16B 0.9500
C17B C18B 1.395(12)
C17B H17D 0.9500
C18B C19B 1.351(11)
C18B H18B 0.9500
C19B C20B 1.389(10)
C19B H19E 0.9500
C20B H20B 0.9500
C25B C26B 1.397(9)
C25B H21C 0.9500
C26B C27B 1.356(9)
C26B H22D 0.9500
C27B C28B 1.406(9)
C27B H23C 0.9500
C28B C29B 1.423(9)
C28B C36B 1.427(9)
C29B C30B 1.351(9)
C29B H25B 0.9500
C30B C31B 1.431(9)
C30B H26B 0.9500
C31B C35B 1.400(9)
C31B C32B 1.409(9)
C32B C33B 1.363(9)
C32B H28B 0.9500
C33B C34B 1.403(9)
C33B H29B 0.9500
C34B H30B 0.9500
C35B C36B 1.419(9)
C10C H10G 0.9800
C10C H10H 0.9800
C10C H10I 0.9800

loop_
_geom_torsion_atom_site_label_1
_geom_torsion_atom_site_label_2
_geom_torsion_atom_site_label_3
_geom_torsion_atom_site_label_4
_geom_torsion
N5A Pt2 S1A C1A -108.3(3)
S2A Pt2 S1A C1A 66.1(2)
C2A N1A C1A N2A -137.1(7)
C2A N1A C1A S1A 45.5(10)
Pt2 S1A C1A N1A 14.4(7)
Pt2 S1A C1A N2A -163.1(5)
N6A Pt2 S2A C13A -116.9(3)
S1A Pt2 S2A C13A 56.7(3)
N1A C1A N2A C11A -162.8(6)
S1A C1A N2A C11A 14.8(9)
N1A C1A N2A C9A 11.5(9)
S1A C1A N2A C9A -170.8(5)
C1A N1A C2A O1A 30.7(11)
C1A N1A C2A C3A -156.1(6)
O1A C2A C3A C8A 20.9(10)
N1A C2A C3A C8A -152.8(7)
O1A C2A C3A C4A -161.9(7)
N1A C2A C3A C4A 24.4(9)
C8A C3A C4A C5A 0.5(11)
C2A C3A C4A C5A -176.8(7)
N6A Pt2 N5A C25A -175.7(6)
S1A Pt2 N5A C25A 11.2(5)
N6A Pt2 N5A C36A 4.6(4)
S1A Pt2 N5A C36A -168.4(4)
C3A C4A C5A C6A 0.8(11)
N5A Pt2 N6A C34A 178.3(6)
S2A Pt2 N6A C34A 4.6(5)
N5A Pt2 N6A C35A -4.7(4)
S2A Pt2 N6A C35A -178.4(4)
C4A C5A C6A C7A -0.1(11)
C5A C6A C7A C8A -1.8(11)
C4A C3A C8A C7A -2.5(11)
C2A C3A C8A C7A 174.7(7)
C6A C7A C8A C3A 3.2(11)
C1A N2A C9A C10A 72.5(8)
C11A N2A C9A C10A -112.6(7)
C1A N2A C11A C12A 91.9(9)
C9A N2A C11A C12A -82.6(9)
C14A N4A C13A N3A -151.0(7)
C14A N4A C13A S2A 33.2(10)
C23A N3A C13A N4A 16.9(9)
C21A N3A C13A N4A -157.1(6)
C23A N3A C13A S2A -166.7(5)
C21A N3A C13A S2A 19.3(9)
Pt2 S2A C13A N4A 18.6(7)
Pt2 S2A C13A N3A -157.3(4)
C13A N4A C14A O2A 29.1(11)
C13A N4A C14A C15A -156.9(6)
O2A C14A C15A C20A 13.9(9)
N4A C14A C15A C20A -160.7(6)
O2A C14A C15A C16A -166.8(6)
N4A C14A C15A C16A 18.5(9)
C20A C15A C16A C17A -0.5(9)
C14A C15A C16A C17A -179.8(6)
C15A C16A C17A C18A 0.2(10)
C16A C17A C18A C19A -0.9(10)
C17A C18A C19A C20A 2.1(10)
C16A C15A C20A C19A 1.6(9)
C14A C15A C20A C19A -179.1(6)
C18A C19A C20A C15A -2.4(10)
C13A N3A C21A C22A -99.8(8)
C23A N3A C21A C22A 86.1(8)
C13A N3A C23A C24A -92.1(8)
C21A N3A C23A C24A 82.3(8)
C36A N5A C25A C26A 2.6(9)
Pt2 N5A C25A C26A -177.1(4)
N5A C25A C26A C27A -0.3(10)
C25A C26A C27A C28A -0.7(10)
C26A C27A C28A C36A -0.4(9)
C26A C27A C28A C29A -178.4(6)
C27A C28A C29A C30A 178.1(6)
C36A C28A C29A C30A 0.1(9)
C28A C29A C30A C31A -1.7(10)
C29A C30A C31A C35A 2.5(9)
C29A C30A C31A C32A -176.7(6)
C35A C31A C32A C33A 1.5(9)
C30A C31A C32A C33A -179.3(6)
C31A C32A C33A C34A 0.3(10)
C35A N6A C34A C33A 0.6(9)
Pt2 N6A C34A C33A 177.4(5)
C32A C33A C34A N6A -1.4(10)
C34A N6A C35A C31A 1.3(9)
Pt2 N6A C35A C31A -176.1(5)
C34A N6A C35A C36A -178.5(6)
Pt2 N6A C35A C36A 4.1(7)
C32A C31A C35A N6A -2.3(9)
C30A C31A C35A N6A 178.5(5)
C32A C31A C35A C36A 177.5(6)
C30A C31A C35A C36A -1.8(9)
C25A N5A C36A C28A -3.8(9)
Pt2 N5A C36A C28A 175.8(5)
C25A N5A C36A C35A 176.5(6)
Pt2 N5A C36A C35A -3.8(7)
C27A C28A C36A N5A 2.7(9)
C29A C28A C36A N5A -179.1(6)
C27A C28A C36A C35A -177.6(6)
C29A C28A C36A C35A 0.6(9)
N6A C35A C36A N5A -0.3(8)
C31A C35A C36A N5A 180.0(6)
N6A C35A C36A C28A -179.9(6)
C31A C35A C36A C28A 0.3(9)
N5B Pt1 S1B C1B 118.2(3)
S2B Pt1 S1B C1B -54.0(3)
C2B N1B C1B N2B 148.3(6)
C2B N1B C1B S1B -35.2(10)
Pt1 S1B C1B N1B -14.1(7)
Pt1 S1B C1B N2B 162.4(4)
N6B Pt1 S2B C13B 111.0(3)
S1B Pt1 S2B C13B -61.7(3)
N1B C1B N2B C11B 173.4(6)
S1B C1B N2B C11B -3.5(9)
N1B C1B N2B C9B -3.4(10)
S1B C1B N2B C9B 179.7(5)
C1B N1B C2B O1B -20.0(11)
C1B N1B C2B C3B 164.8(6)
C24B C23B N3B C13B 99.7(10)
C24B C23B N3B C21B -86.9(9)
C22B C21B N3B C13B 84.4(10)
C22B C21B N3B C23B -89.1(9)
O1B C2B C3B C4B 158.6(6)
N1B C2B C3B C4B -25.8(9)
O1B C2B C3B C8B -22.5(10)
N1B C2B C3B C8B 153.1(6)
C8B C3B C4B C5B -0.1(10)
C2B C3B C4B C5B 178.8(6)
N6B Pt1 N5B C25B -179.9(5)
N6B Pt1 N5B C36B 3.3(4)
S1B Pt1 N5B C36B 175.2(4)
C3B C4B C5B C6B -1.9(11)
N5B Pt1 N6B C34B 175.7(5)
S2B Pt1 N6B C34B -12.9(5)
N5B Pt1 N6B C35B -2.4(4)
S2B Pt1 N6B C35B 169.0(4)
C4B C5B C6B C7B 2.7(11)
C5B C6B C7B C8B -1.5(11)
C6B C7B C8B C3B -0.6(11)
C4B C3B C8B C7B 1.3(11)
C2B C3B C8B C7B -177.6(6)
C1B N2B C9B C10B -79.8(15)
C11B N2B C9B C10B 103.2(14)
C1B N2B C9B C10C 93.6(10)
C11B N2B C9B C10C -83.4(10)
C1B N2B C11B C12B -82.5(9)
C9B N2B C11B C12B 94.5(8)
C14B N4B C13B N3B 143.2(8)
C14B N4B C13B S2B -35.9(11)
C23B N3B C13B N4B 154.6(8)
C21B N3B C13B N4B -18.7(11)
C23B N3B C13B S2B -26.2(11)
C21B N3B C13B S2B 160.5(6)
Pt1 S2B C13B N4B -27.5(8)
Pt1 S2B C13B N3B 153.4(6)
C13B N4B C14B O2B -35.6(11)
C13B N4B C14B C15B 153.9(7)
O2B C14B C15B C20B -17.5(9)
N4B C14B C15B C20B 153.8(6)
O2B C14B C15B C16B 164.8(7)
N4B C14B C15B C16B -23.9(9)
C20B C15B C16B C17B -1.1(10)
C14B C15B C16B C17B 176.5(6)
C15B C16B C17B C18B 0.4(11)
C16B C17B C18B C19B 0.6(12)
C17B C18B C19B C20B -0.9(12)
C16B C15B C20B C19B 0.8(10)
C14B C15B C20B C19B -176.9(6)
C18B C19B C20B C15B 0.2(11)
C36B N5B C25B C26B -3.1(9)
Pt1 N5B C25B C26B -179.8(4)
N5B C25B C26B C27B 2.2(10)
C25B C26B C27B C28B 0.6(10)
C26B C27B C28B C29B 177.5(6)
C26B C27B C28B C36B -2.2(9)
C27B C28B C29B C30B 176.3(6)
C36B C28B C29B C30B -4.1(9)
C28B C29B C30B C31B 1.3(10)
C29B C30B C31B C35B 1.7(9)
C29B C30B C31B C32B -179.2(6)
C35B C31B C32B C33B -0.7(9)
C30B C31B C32B C33B -179.8(6)
C31B C32B C33B C34B 1.0(9)
C35B N6B C34B C33B -3.1(9)
Pt1 N6B C34B C33B 178.9(4)
C32B C33B C34B N6B 1.0(9)
C34B N6B C35B C31B 3.4(9)
Pt1 N6B C35B C31B -178.3(5)
C34B N6B C35B C36B -177.2(5)
Pt1 N6B C35B C36B 1.1(7)
C32B C31B C35B N6B -1.5(9)
C30B C31B C35B N6B 177.7(5)
C32B C31B C35B C36B 179.1(5)
C30B C31B C35B C36B -1.7(9)
C25B N5B C36B C35B 179.1(5)
Pt1 N5B C36B C35B -3.7(7)
C25B N5B C36B C28B 1.4(9)
Pt1 N5B C36B C28B 178.6(4)
N6B C35B C36B N5B 1.8(8)
C31B C35B C36B N5B -178.8(6)
N6B C35B C36B C28B 179.5(5)
C31B C35B C36B C28B -1.1(9)
C27B C28B C36B N5B 1.2(9)
C29B C28B C36B N5B -178.5(6)
C27B C28B C36B C35B -176.4(6)
C29B C28B C36B C35B 3.9(9)
